data_7201425
loop_
_publ_author_name
'Zhou, Jie'
'Yan, Shaohua'
'Yuan, Daqiang'
'Zheng, Xiangjun'
'Li, Licun'
'Jin, Linpei'

_publ_section_title
;
 Structural diversity of lanthanide coordination polymers with
 2,2&#x2032;-biquinoline-4,4&#x2032;-dicarboxylate
;
_journal_issue 12
_journal_name_full CrystEngComm
_journal_page_first 2640
_journal_paper_doi 10.1039/b911100j
_journal_volume 11
_journal_year 2009
_chemical_formula_moiety 'C32 H22 N3 Na O10 Pr'
_chemical_formula_sum 'C32 H22 N3 Na O10 Pr'
_chemical_formula_weight 772.43
_chemical_name_systematic
;
?
;
_space_group_IT_number 2
_symmetry_cell_setting triclinic
_symmetry_space_group_name_Hall '-P 1'
_symmetry_space_group_name_H-M 'P -1'
_atom_sites_solution_hydrogens geom
_atom_sites_solution_primary direct
_atom_sites_solution_secondary difmap
_audit_creation_method SHELXL-97
_cell_angle_alpha 82.907(2)
_cell_angle_beta 78.582(2)
_cell_angle_gamma 83.523(2)
_cell_formula_units_Z 2
_cell_length_a 7.8710(3)
_cell_length_b 13.1170(5)
_cell_length_c 14.7856(5)
_cell_measurement_reflns_used 9191
_cell_measurement_temperature 296(2)
_cell_measurement_theta_max 27.70
_cell_measurement_theta_min 2.96
_cell_volume 1478.72(9)
_computing_cell_refinement 'Bruker SMART'
_computing_data_collection 'Bruker SMART'
_computing_data_reduction 'Bruker SAINT'
_computing_molecular_graphics 'Bruker SHELXTL'
_computing_publication_material 'Bruker SHELXTL'
_computing_structure_refinement 'Bruker SHELXTL'
_computing_structure_solution 'Bruker SHELXTL'
_diffrn_ambient_temperature 296(2)
_diffrn_measured_fraction_theta_full 0.975
_diffrn_measured_fraction_theta_max 0.975
_diffrn_measurement_device_type 'CCD area detector'
_diffrn_measurement_method 'phi and omega scans'
_diffrn_radiation_monochromator graphite
_diffrn_radiation_source 'fine-focus sealed tube'
_diffrn_radiation_type MoK\a
_diffrn_radiation_wavelength 0.71073
_diffrn_reflns_av_R_equivalents 0.0179
_diffrn_reflns_av_sigmaI/netI 0.0307
_diffrn_reflns_limit_h_max 10
_diffrn_reflns_limit_h_min -9
_diffrn_reflns_limit_k_max 16
_diffrn_reflns_limit_k_min -17
_diffrn_reflns_limit_l_max 19
_diffrn_reflns_limit_l_min -19
_diffrn_reflns_number 10997
_diffrn_reflns_theta_full 27.50
_diffrn_reflns_theta_max 27.50
_diffrn_reflns_theta_min 2.22
_exptl_absorpt_coefficient_mu 1.729
_exptl_absorpt_correction_T_max 0.9034
_exptl_absorpt_correction_T_min 0.5672
_exptl_absorpt_correction_type multi-scan
_exptl_absorpt_process_details SADABS
_exptl_crystal_colour colorless
_exptl_crystal_density_diffrn 1.735
_exptl_crystal_density_method 'not measured'
_exptl_crystal_description column
_exptl_crystal_F_000 770
_exptl_crystal_size_max 0.37
_exptl_crystal_size_mid 0.14
_exptl_crystal_size_min 0.06
_refine_diff_density_max 3.767
_refine_diff_density_min -1.888
_refine_diff_density_rms 0.156
_refine_ls_extinction_method none
_refine_ls_goodness_of_fit_ref 1.186
_refine_ls_hydrogen_treatment constr
_refine_ls_matrix_type full
_refine_ls_number_parameters 426
_refine_ls_number_reflns 6610
_refine_ls_number_restraints 0
_refine_ls_restrained_S_all 1.186
_refine_ls_R_factor_all 0.0483
_refine_ls_R_factor_gt 0.0472
_refine_ls_shift/su_max 0.001
_refine_ls_shift/su_mean 0.000
_refine_ls_structure_factor_coef Fsqd
_refine_ls_weighting_details 'calc w=1/[\s^2^(Fo^2^)+(0.0000P)^2^+15.1232P] where P=(Fo^2^+2Fc^2^)/3'
_refine_ls_weighting_scheme calc
_refine_ls_wR_factor_gt 0.1230
_refine_ls_wR_factor_ref 0.1236
_reflns_number_gt 6356
_reflns_number_total 6610
_reflns_threshold_expression >2sigma(I)
_cod_data_source_file b911100j.txt
_cod_data_source_block PrNa
_cod_depositor_comments
;
The following automatic conversions were performed:
'_symmetry_cell_setting' value 'Triclinic' changed to 'triclinic'
according to '/home/saulius/struct/CIF-dictionaries/cif_core.dic'
dictionary named 'cif_core.dic' version 2.4.1 from
2010-06-29.

'_exptl_absorpt_correction_type' value 'Multi-scan' changed
to 'multi-scan' according to
'/home/saulius/struct/CIF-dictionaries/cif_core.dic' dictionary named
'cif_core.dic' version 2.4.1 from 2010-06-29.

Automatic conversion script
Id: cif_fix_enum 1527 2010-12-29 10:47:43Z saulius 
;
_cod_original_sg_symbol_H-M P-1
_cod_database_code 7201425

loop_
_symmetry_equiv_pos_as_xyz
'x, y, z'
'-x, -y, -z'

loop_
_atom_site_label
_atom_site_type_symbol
_atom_site_fract_x
_atom_site_fract_y
_atom_site_fract_z
_atom_site_U_iso_or_equiv
_atom_site_adp_type
_atom_site_occupancy
_atom_site_symmetry_multiplicity
_atom_site_calc_flag
_atom_site_refinement_flags
_atom_site_disorder_assembly
_atom_site_disorder_group
Pr1 Pr 0.09221(4) 0.48756(2) 0.12763(2) 0.01769(9) Uani 1 1 d . . .
Na1 Na 0.4123(4) 0.3850(2) -0.09848(18) 0.0417(7) Uani 1 1 d . . .
N1 N 0.4990(8) -0.0284(4) 0.1216(4) 0.0322(12) Uani 1 1 d . . .
N2 N 0.1708(7) 0.4291(5) 0.5517(3) 0.0304(11) Uani 1 1 d . . .
N3 N -0.0220(8) 1.0313(4) 0.1161(4) 0.0323(12) Uani 1 1 d . . .
O1 O 0.2781(6) 0.3417(3) 0.0493(3) 0.0294(9) Uani 1 1 d . . .
O2 O 0.1009(6) 0.2963(3) 0.1798(3) 0.0345(10) Uani 1 1 d . . .
O3 O 0.3248(6) 0.4567(4) 0.2083(3) 0.0342(10) Uani 1 1 d . . .
O4 O 0.5624(6) 0.5008(4) 0.2401(3) 0.0327(10) Uani 1 1 d . . .
O5 O 0.0969(6) 0.6523(3) 0.2055(3) 0.0314(9) Uani 1 1 d . . .
O6 O -0.1007(6) 0.6554(3) 0.1187(3) 0.0333(10) Uani 1 1 d . . .
C1 C 0.2298(8) 0.2760(4) 0.1168(4) 0.0252(12) Uani 1 1 d . . .
C2 C 0.3291(8) 0.1710(4) 0.1214(4) 0.0247(11) Uani 1 1 d . . .
C3 C 0.3839(8) 0.1261(4) 0.0413(4) 0.0271(12) Uani 1 1 d . . .
H3 H 0.3645 0.1614 -0.0148 0.033 Uiso 1 1 calc R . .
C4 C 0.4705(8) 0.0256(5) 0.0435(4) 0.0281(12) Uani 1 1 d . . .
C5 C 0.4535(9) 0.0172(5) 0.2018(4) 0.0316(13) Uani 1 1 d . . .
C6 C 0.3685(8) 0.1191(5) 0.2058(4) 0.0262(12) Uani 1 1 d . . .
C7 C 0.3351(10) 0.1631(5) 0.2916(5) 0.0369(15) Uani 1 1 d . . .
H7 H 0.2824 0.2300 0.2951 0.044 Uiso 1 1 calc R . .
C8 C 0.3806(11) 0.1070(6) 0.3690(5) 0.0456(18) Uani 1 1 d . . .
H8 H 0.3593 0.1361 0.4248 0.055 Uiso 1 1 calc R . .
C9 C 0.4598(12) 0.0049(6) 0.3645(5) 0.0487(19) Uani 1 1 d . . .
H9 H 0.4874 -0.0330 0.4179 0.058 Uiso 1 1 calc R . .
C10 C 0.4956(11) -0.0379(6) 0.2837(5) 0.0432(17) Uani 1 1 d . . .
H10 H 0.5490 -0.1048 0.2820 0.052 Uiso 1 1 calc R . .
C11 C 0.4192(7) 0.4701(5) 0.2656(5) 0.0286(13) Uani 1 1 d . . .
C12 C 0.3441(7) 0.4486(5) 0.3643(4) 0.0265(12) Uani 1 1 d . . .
C13 C 0.1760(7) 0.4939(5) 0.3922(4) 0.0248(12) Uani 1 1 d . . .
H13 H 0.1190 0.5343 0.3491 0.030 Uiso 1 1 calc R . .
C14 C 0.0915(7) 0.4786(5) 0.4865(4) 0.0253(12) Uani 1 1 d . . .
C15 C 0.3375(8) 0.3849(5) 0.5264(4) 0.0278(12) Uani 1 1 d . . .
C16 C 0.4264(7) 0.3902(4) 0.4324(4) 0.0242(11) Uani 1 1 d . . .
C17 C 0.5955(8) 0.3373(5) 0.4127(4) 0.0307(13) Uani 1 1 d . . .
H17 H 0.6543 0.3377 0.3516 0.037 Uiso 1 1 calc R . .
C18 C 0.6725(9) 0.2861(6) 0.4823(5) 0.0405(16) Uani 1 1 d . . .
H18 H 0.7821 0.2508 0.4680 0.049 Uiso 1 1 calc R . .
C19 C 0.5882(10) 0.2861(6) 0.5750(5) 0.0422(17) Uani 1 1 d . . .
H19 H 0.6452 0.2547 0.6220 0.051 Uiso 1 1 calc R . .
C20 C 0.4219(9) 0.3321(5) 0.5970(4) 0.0342(14) Uani 1 1 d . . .
H20 H 0.3645 0.3286 0.6585 0.041 Uiso 1 1 calc R . .
C21 C -0.0119(8) 0.7007(5) 0.1608(4) 0.0269(12) Uani 1 1 d . . .
C22 C -0.0260(8) 0.8165(4) 0.1504(4) 0.0271(12) Uani 1 1 d . . .
C23 C -0.0171(8) 0.8648(4) 0.0628(4) 0.0282(12) Uani 1 1 d . . .
H23 H -0.0153 0.8272 0.0132 0.034 Uiso 1 1 calc R . .
C24 C -0.0106(8) 0.9736(5) 0.0483(4) 0.0289(13) Uani 1 1 d . . .
C25 C -0.0360(9) 0.9846(5) 0.2046(4) 0.0323(13) Uani 1 1 d . . .
C26 C -0.0339(8) 0.8751(5) 0.2256(4) 0.0295(13) Uani 1 1 d . . .
C27 C -0.0448(10) 0.8335(5) 0.3194(5) 0.0376(15) Uani 1 1 d . . .
H27 H -0.0428 0.7625 0.3345 0.045 Uiso 1 1 calc R . .
C28 C -0.0582(12) 0.8965(6) 0.3877(5) 0.0479(19) Uani 1 1 d . . .
H28 H -0.0660 0.8680 0.4490 0.057 Uiso 1 1 calc R . .
C29 C -0.0602(12) 1.0042(6) 0.3664(5) 0.050(2) Uani 1 1 d . . .
H29 H -0.0681 1.0462 0.4136 0.060 Uiso 1 1 calc R . .
C30 C -0.0507(11) 1.0471(6) 0.2773(5) 0.0434(17) Uani 1 1 d . . .
H30 H -0.0539 1.1184 0.2641 0.052 Uiso 1 1 calc R . .
C31 C 0.2486(7) 0.6136(4) -0.0439(4) 0.0228(11) Uani 1 1 d . . .
C32 C 0.2908(10) 0.7030(5) -0.1151(5) 0.0387(15) Uani 1 1 d . . .
H32A H 0.2898 0.7637 -0.0846 0.058 Uiso 1 1 calc R . .
H32B H 0.2056 0.7143 -0.1544 0.058 Uiso 1 1 calc R . .
H32C H 0.4040 0.6884 -0.1518 0.058 Uiso 1 1 calc R . .
O7 O 0.1426(5) 0.5513(3) -0.0531(3) 0.0263(9) Uani 1 1 d . . .
O8 O 0.3160(7) 0.6004(4) 0.0275(3) 0.0418(12) Uani 1 1 d . . .
O9 O -0.1199(6) 0.4761(4) 0.2753(3) 0.0322(10) Uani 1 1 d . . .
H9A H -0.0948 0.4472 0.3263 0.039 Uiso 1 1 d R . .
H9B H -0.2266 0.4849 0.2706 0.039 Uiso 1 1 d R . .
O10 O 0.5703(7) 0.2555(4) -0.1788(4) 0.0497(13) Uani 1 1 d . . .
H10A H 0.6801 0.2553 -0.1852 0.060 Uiso 1 1 d R . .
H10B H 0.5723 0.1917 -0.1592 0.060 Uiso 1 1 d R . .

loop_
_atom_site_aniso_label
_atom_site_aniso_U_11
_atom_site_aniso_U_22
_atom_site_aniso_U_33
_atom_site_aniso_U_23
_atom_site_aniso_U_13
_atom_site_aniso_U_12
Pr1 0.01897(15) 0.01803(15) 0.01579(14) -0.00196(10) -0.00306(10) -0.00068(10)
Na1 0.0561(18) 0.0367(15) 0.0266(13) 0.0012(11) 0.0009(12) -0.0002(13)
N1 0.042(3) 0.024(3) 0.029(3) -0.003(2) -0.007(2) 0.006(2)
N2 0.026(3) 0.044(3) 0.019(2) 0.001(2) -0.0022(19) -0.002(2)
N3 0.046(3) 0.021(2) 0.030(3) -0.002(2) -0.006(2) -0.006(2)
O1 0.040(2) 0.023(2) 0.020(2) -0.0023(16) -0.0002(17) 0.0063(18)
O2 0.035(2) 0.023(2) 0.037(2) -0.0004(18) 0.0060(19) 0.0045(18)
O3 0.028(2) 0.056(3) 0.020(2) -0.013(2) -0.0094(17) 0.004(2)
O4 0.027(2) 0.055(3) 0.0157(19) 0.0052(19) -0.0034(16) -0.012(2)
O5 0.040(2) 0.024(2) 0.032(2) -0.0028(18) -0.0118(19) 0.0006(18)
O6 0.046(3) 0.020(2) 0.038(2) -0.0066(18) -0.015(2) -0.0014(18)
C1 0.032(3) 0.016(3) 0.028(3) -0.005(2) -0.008(2) 0.001(2)
C2 0.025(3) 0.019(3) 0.029(3) -0.004(2) -0.003(2) -0.001(2)
C3 0.035(3) 0.020(3) 0.025(3) -0.003(2) -0.005(2) 0.003(2)
C4 0.031(3) 0.024(3) 0.029(3) -0.007(2) -0.004(2) 0.002(2)
C5 0.037(3) 0.028(3) 0.030(3) -0.006(3) -0.007(3) 0.002(3)
C6 0.029(3) 0.022(3) 0.027(3) -0.003(2) -0.005(2) -0.002(2)
C7 0.046(4) 0.030(3) 0.033(3) -0.009(3) -0.004(3) 0.002(3)
C8 0.062(5) 0.051(5) 0.025(3) -0.008(3) -0.010(3) -0.002(4)
C9 0.065(5) 0.048(4) 0.033(4) 0.000(3) -0.017(4) 0.004(4)
C10 0.057(5) 0.037(4) 0.033(4) 0.004(3) -0.012(3) 0.004(3)
C11 0.019(3) 0.022(3) 0.042(3) 0.011(2) -0.011(2) 0.001(2)
C12 0.011(2) 0.034(3) 0.032(3) -0.016(3) -0.001(2) 0.012(2)
C13 0.021(3) 0.035(3) 0.017(3) 0.000(2) -0.005(2) 0.006(2)
C14 0.023(3) 0.034(3) 0.017(3) 0.001(2) 0.000(2) -0.006(2)
C15 0.027(3) 0.033(3) 0.023(3) 0.001(2) -0.004(2) -0.004(2)
C16 0.025(3) 0.025(3) 0.023(3) 0.002(2) -0.005(2) -0.005(2)
C17 0.026(3) 0.035(3) 0.028(3) 0.000(3) -0.002(2) 0.004(2)
C18 0.029(3) 0.042(4) 0.046(4) 0.008(3) -0.008(3) 0.005(3)
C19 0.042(4) 0.045(4) 0.039(4) 0.012(3) -0.019(3) 0.003(3)
C20 0.035(3) 0.041(4) 0.025(3) 0.001(3) -0.005(3) -0.001(3)
C21 0.031(3) 0.026(3) 0.023(3) -0.002(2) -0.004(2) -0.002(2)
C22 0.032(3) 0.019(3) 0.030(3) -0.005(2) -0.006(2) 0.000(2)
C23 0.039(3) 0.019(3) 0.027(3) -0.006(2) -0.005(2) -0.002(2)
C24 0.035(3) 0.022(3) 0.027(3) -0.001(2) -0.002(2) -0.003(2)
C25 0.039(3) 0.028(3) 0.029(3) -0.005(3) -0.003(3) -0.003(3)
C26 0.033(3) 0.028(3) 0.027(3) -0.005(2) -0.003(2) -0.003(2)
C27 0.053(4) 0.028(3) 0.031(3) -0.001(3) -0.006(3) -0.006(3)
C28 0.071(5) 0.044(4) 0.027(3) -0.006(3) -0.006(3) -0.004(4)
C29 0.075(6) 0.041(4) 0.034(4) -0.016(3) -0.006(4) -0.004(4)
C30 0.061(5) 0.031(4) 0.039(4) -0.013(3) -0.005(3) -0.006(3)
C31 0.023(3) 0.022(3) 0.022(3) 0.001(2) 0.001(2) -0.006(2)
C32 0.043(4) 0.034(4) 0.038(4) 0.007(3) -0.003(3) -0.017(3)
O7 0.031(2) 0.028(2) 0.0213(19) 0.0008(16) -0.0067(16) -0.0098(17)
O8 0.045(3) 0.058(3) 0.027(2) 0.003(2) -0.010(2) -0.025(2)
O9 0.024(2) 0.047(3) 0.023(2) 0.0007(19) -0.0009(16) -0.0021(19)
O10 0.050(3) 0.041(3) 0.058(3) -0.011(3) -0.009(3) 0.002(2)

loop_
_atom_type_symbol
_atom_type_description
_atom_type_scat_dispersion_real
_atom_type_scat_dispersion_imag
_atom_type_scat_source
C C 0.0033 0.0016 'International Tables Vol C Tables 4.2.6.8 and 6.1.1.4'
H H 0.0000 0.0000 'International Tables Vol C Tables 4.2.6.8 and 6.1.1.4'
N N 0.0061 0.0033 'International Tables Vol C Tables 4.2.6.8 and 6.1.1.4'
O O 0.0106 0.0060 'International Tables Vol C Tables 4.2.6.8 and 6.1.1.4'
Na Na 0.0362 0.0249 'International Tables Vol C Tables 4.2.6.8 and 6.1.1.4'
Pr Pr -0.2180 2.8214 'International Tables Vol C Tables 4.2.6.8 and 6.1.1.4'

loop_
_geom_angle_atom_site_label_1
_geom_angle_atom_site_label_2
_geom_angle_atom_site_label_3
_geom_angle
_geom_angle_site_symmetry_1
_geom_angle_site_symmetry_3
_geom_angle_publ_flag
O3 Pr1 O7 158.37(16) . 2_565 ?
O3 Pr1 O9 90.79(15) . . ?
O7 Pr1 O9 86.87(14) 2_565 . ?
O3 Pr1 O1 77.25(15) . . ?
O7 Pr1 O1 87.24(15) 2_565 . ?
O9 Pr1 O1 127.78(15) . . ?
O3 Pr1 O2 76.11(17) . . ?
O7 Pr1 O2 82.45(15) 2_565 . ?
O9 Pr1 O2 76.11(15) . . ?
O1 Pr1 O2 51.68(14) . . ?
O3 Pr1 O6 124.58(16) . . ?
O7 Pr1 O6 75.64(14) 2_565 . ?
O9 Pr1 O6 76.05(15) . . ?
O1 Pr1 O6 150.30(14) . . ?
O2 Pr1 O6 145.23(15) . . ?
O3 Pr1 O8 77.88(16) . . ?
O7 Pr1 O8 115.91(14) 2_565 . ?
O9 Pr1 O8 142.91(16) . . ?
O1 Pr1 O8 84.40(17) . . ?
O2 Pr1 O8 132.69(17) . . ?
O6 Pr1 O8 81.67(17) . . ?
O3 Pr1 O5 73.71(15) . . ?
O7 Pr1 O5 125.54(14) 2_565 . ?
O9 Pr1 O5 72.49(15) . . ?
O1 Pr1 O5 144.77(15) . . ?
O2 Pr1 O5 135.55(15) . . ?
O6 Pr1 O5 50.90(14) . . ?
O8 Pr1 O5 70.44(16) . . ?
O3 Pr1 O7 121.44(14) . . ?
O7 Pr1 O7 67.24(15) 2_565 . ?
O9 Pr1 O7 145.94(14) . . ?
O1 Pr1 O7 74.72(13) . . ?
O2 Pr1 O7 119.35(14) . . ?
O6 Pr1 O7 76.30(14) . . ?
O8 Pr1 O7 49.26(13) . . ?
O5 Pr1 O7 104.15(13) . . ?
O3 Pr1 C1 71.98(17) . . ?
O7 Pr1 C1 87.45(15) 2_565 . ?
O9 Pr1 C1 101.87(17) . . ?
O1 Pr1 C1 26.02(15) . . ?
O2 Pr1 C1 26.02(15) . . ?
O6 Pr1 C1 163.01(16) . . ?
O8 Pr1 C1 107.70(18) . . ?
O5 Pr1 C1 145.14(15) . . ?
O7 Pr1 C1 98.79(15) . . ?
O3 Pr1 C21 98.95(17) . . ?
O7 Pr1 C21 101.32(16) 2_565 . ?
O9 Pr1 C21 75.96(16) . . ?
O1 Pr1 C21 155.55(16) . . ?
O2 Pr1 C21 151.55(15) . . ?
O6 Pr1 C21 25.72(15) . . ?
O8 Pr1 C21 71.24(18) . . ?
O5 Pr1 C21 25.62(15) . . ?
O7 Pr1 C21 87.42(15) . . ?
C1 Pr1 C21 170.76(17) . . ?
O3 Pr1 C31 101.65(16) . . ?
O7 Pr1 C31 91.14(15) 2_565 . ?
O9 Pr1 C31 149.00(16) . . ?
O1 Pr1 C31 82.93(15) . . ?
O2 Pr1 C31 134.27(15) . . ?
O6 Pr1 C31 73.51(16) . . ?
O8 Pr1 C31 24.77(15) . . ?
O5 Pr1 C31 83.82(15) . . ?
O7 Pr1 C31 25.22(14) . . ?
C1 Pr1 C31 108.95(16) . . ?
C21 Pr1 C31 74.12(16) . . ?
O1 Na1 O10 117.6(2) . . ?
O1 Na1 O4 150.7(2) . 2_665 ?
O10 Na1 O4 89.8(2) . 2_665 ?
O1 Na1 O8 85.63(18) . 2_665 ?
O10 Na1 O8 88.0(2) . 2_665 ?
O4 Na1 O8 106.92(18) 2_665 2_665 ?
O1 Na1 O6 77.10(18) . 2_565 ?
O10 Na1 O6 97.1(2) . 2_565 ?
O4 Na1 O6 89.96(17) 2_665 2_565 ?
O8 Na1 O6 162.43(18) 2_665 2_565 ?
O1 Na1 O7 73.91(15) . . ?
O10 Na1 O7 158.6(2) . . ?
O4 Na1 O7 76.82(16) 2_665 . ?
O8 Na1 O7 111.73(18) 2_665 . ?
O6 Na1 O7 66.68(14) 2_565 . ?
O1 Na1 C11 156.2(2) . 2_665 ?
O10 Na1 C11 84.4(2) . 2_665 ?
O4 Na1 C11 21.07(15) 2_665 2_665 ?
O8 Na1 C11 86.34(17) 2_665 2_665 ?
O6 Na1 C11 110.82(17) 2_565 2_665 ?
O7 Na1 C11 88.41(15) . 2_665 ?
O1 Na1 Pr1 34.54(11) . . ?
O10 Na1 Pr1 151.98(18) . . ?
O4 Na1 Pr1 117.11(15) 2_665 . ?
O8 Na1 Pr1 91.13(14) 2_665 . ?
O6 Na1 Pr1 76.48(12) 2_565 . ?
O7 Na1 Pr1 41.18(9) . . ?
C11 Na1 Pr1 123.45(15) 2_665 . ?
C4 N1 C5 118.6(5) . . ?
C14 N2 C15 118.5(5) . . ?
C24 N3 C25 118.5(5) . . ?
C1 O1 Na1 152.0(4) . . ?
C1 O1 Pr1 92.5(3) . . ?
Na1 O1 Pr1 114.94(18) . . ?
C1 O2 Pr1 92.5(3) . . ?
C11 O3 Pr1 158.0(4) . . ?
C11 O4 Na1 113.4(4) . 2_665 ?
C21 O5 Pr1 91.5(4) . . ?
C21 O6 Pr1 93.4(4) . . ?
C21 O6 Na1 148.0(4) . 2_565 ?
Pr1 O6 Na1 108.76(17) . 2_565 ?
O2 C1 O1 121.6(5) . . ?
O2 C1 C2 119.7(5) . . ?
O1 C1 C2 118.7(5) . . ?
O2 C1 Pr1 61.5(3) . . ?
O1 C1 Pr1 61.5(3) . . ?
C2 C1 Pr1 168.3(4) . . ?
C3 C2 C6 119.7(5) . . ?
C3 C2 C1 118.2(5) . . ?
C6 C2 C1 122.1(5) . . ?
C2 C3 C4 119.8(6) . . ?
C2 C3 H3 120.1 . . ?
C4 C3 H3 120.1 . . ?
N1 C4 C3 122.4(5) . . ?
N1 C4 C4 117.0(7) . 2_655 ?
C3 C4 C4 120.6(7) . 2_655 ?
N1 C5 C10 118.4(6) . . ?
N1 C5 C6 122.7(6) . . ?
C10 C5 C6 118.9(6) . . ?
C2 C6 C7 124.5(6) . . ?
C2 C6 C5 116.6(5) . . ?
C7 C6 C5 118.9(6) . . ?
C8 C7 C6 120.0(6) . . ?
C8 C7 H7 120.0 . . ?
C6 C7 H7 120.0 . . ?
C7 C8 C9 120.4(7) . . ?
C7 C8 H8 119.8 . . ?
C9 C8 H8 119.8 . . ?
C10 C9 C8 120.8(7) . . ?
C10 C9 H9 119.6 . . ?
C8 C9 H9 119.6 . . ?
C9 C10 C5 121.0(7) . . ?
C9 C10 H10 119.5 . . ?
C5 C10 H10 119.5 . . ?
O4 C11 O3 121.8(6) . . ?
O4 C11 C12 121.8(6) . . ?
O3 C11 C12 116.4(5) . . ?
O4 C11 Na1 45.5(3) . 2_665 ?
O3 C11 Na1 81.4(4) . 2_665 ?
C12 C11 Na1 151.5(4) . 2_665 ?
C13 C12 C16 117.8(5) . . ?
C13 C12 C11 115.6(5) . . ?
C16 C12 C11 126.6(5) . . ?
C12 C13 C14 120.2(5) . . ?
C12 C13 H13 119.9 . . ?
C14 C13 H13 119.9 . . ?
N2 C14 C13 122.4(5) . . ?
N2 C14 C14 118.3(6) . 2_566 ?
C13 C14 C14 119.3(6) . 2_566 ?
N2 C15 C20 118.2(5) . . ?
N2 C15 C16 122.3(5) . . ?
C20 C15 C16 119.6(6) . . ?
C12 C16 C17 123.5(5) . . ?
C12 C16 C15 118.5(5) . . ?
C17 C16 C15 118.0(5) . . ?
C18 C17 C16 120.9(6) . . ?
C18 C17 H17 119.6 . . ?
C16 C17 H17 119.6 . . ?
C17 C18 C19 120.7(6) . . ?
C17 C18 H18 119.6 . . ?
C19 C18 H18 119.6 . . ?
C20 C19 C18 120.4(6) . . ?
C20 C19 H19 119.8 . . ?
C18 C19 H19 119.8 . . ?
C19 C20 C15 120.3(6) . . ?
C19 C20 H20 119.9 . . ?
C15 C20 H20 119.9 . . ?
O5 C21 O6 122.1(6) . . ?
O5 C21 C22 118.9(5) . . ?
O6 C21 C22 118.8(5) . . ?
O5 C21 Pr1 62.8(3) . . ?
O6 C21 Pr1 60.9(3) . . ?
C22 C21 Pr1 162.1(4) . . ?
C23 C22 C26 119.9(6) . . ?
C23 C22 C21 117.0(5) . . ?
C26 C22 C21 122.9(5) . . ?
C22 C23 C24 119.0(5) . . ?
C22 C23 H23 120.5 . . ?
C24 C23 H23 120.5 . . ?
N3 C24 C23 123.2(6) . . ?
N3 C24 C24 117.5(7) . 2_575 ?
C23 C24 C24 119.3(7) . 2_575 ?
N3 C25 C30 118.3(6) . . ?
N3 C25 C26 122.4(6) . . ?
C30 C25 C26 119.3(6) . . ?
C22 C26 C27 124.8(6) . . ?
C22 C26 C25 116.9(6) . . ?
C27 C26 C25 118.2(6) . . ?
C28 C27 C26 120.7(7) . . ?
C28 C27 H27 119.7 . . ?
C26 C27 H27 119.7 . . ?
C27 C28 C29 120.7(7) . . ?
C27 C28 H28 119.7 . . ?
C29 C28 H28 119.7 . . ?
C30 C29 C28 120.4(7) . . ?
C30 C29 H29 119.8 . . ?
C28 C29 H29 119.8 . . ?
C29 C30 C25 120.7(7) . . ?
C29 C30 H30 119.7 . . ?
C25 C30 H30 119.7 . . ?
O8 C31 O7 118.9(5) . . ?
O8 C31 C32 120.0(5) . . ?
O7 C31 C32 121.1(5) . . ?
O8 C31 Pr1 58.2(3) . . ?
O7 C31 Pr1 63.5(3) . . ?
C32 C31 Pr1 162.0(4) . . ?
C31 C32 H32A 109.5 . . ?
C31 C32 H32B 109.5 . . ?
H32A C32 H32B 109.5 . . ?
C31 C32 H32C 109.5 . . ?
H32A C32 H32C 109.5 . . ?
H32B C32 H32C 109.5 . . ?
C31 O7 Pr1 149.2(4) . 2_565 ?
C31 O7 Pr1 91.3(3) . . ?
Pr1 O7 Pr1 112.76(15) 2_565 . ?
C31 O7 Na1 94.2(3) . . ?
Pr1 O7 Na1 103.09(15) 2_565 . ?
Pr1 O7 Na1 92.86(13) . . ?
C31 O8 Pr1 97.1(4) . . ?
C31 O8 Na1 147.0(4) . 2_665 ?
Pr1 O8 Na1 114.92(19) . 2_665 ?
Pr1 O9 H9A 123.5 . . ?
Pr1 O9 H9B 115.9 . . ?
H9A O9 H9B 117.9 . . ?
Na1 O10 H10A 114.8 . . ?
Na1 O10 H10B 124.4 . . ?
H10A O10 H10B 92.8 . . ?

loop_
_geom_bond_atom_site_label_1
_geom_bond_atom_site_label_2
_geom_bond_distance
_geom_bond_site_symmetry_2
_geom_bond_publ_flag
Pr1 O3 2.349(4) . ?
Pr1 O7 2.458(4) 2_565 ?
Pr1 O9 2.472(4) . ?
Pr1 O1 2.528(4) . ?
Pr1 O2 2.529(4) . ?
Pr1 O6 2.535(4) . ?
Pr1 O8 2.549(5) . ?
Pr1 O5 2.578(4) . ?
Pr1 O7 2.665(4) . ?
Na1 O1 2.265(5) . ?
Na1 O10 2.298(6) . ?
Na1 O4 2.408(5) 2_665 ?
Na1 O8 2.597(6) 2_665 ?
Na1 O6 2.647(6) 2_565 ?
Na1 O7 2.910(5) . ?
Na1 C11 3.097(7) 2_665 ?
N1 C4 1.323(8) . ?
N1 C5 1.360(8) . ?
N2 C14 1.317(8) . ?
N2 C15 1.373(8) . ?
N3 C24 1.313(8) . ?
N3 C25 1.364(8) . ?
O1 C1 1.262(7) . ?
O2 C1 1.262(7) . ?
O3 C11 1.271(7) . ?
O4 C11 1.213(7) . ?
O5 C21 1.253(7) . ?
O6 C21 1.259(7) . ?
C1 C2 1.506(8) . ?
C2 C3 1.360(8) . ?
C2 C6 1.418(8) . ?
C3 C4 1.414(8) . ?
C3 H3 0.9300 . ?
C4 C4 1.493(11) 2_655 ?
C5 C10 1.410(9) . ?
C5 C6 1.428(8) . ?
C6 C7 1.423(9) . ?
C7 C8 1.368(10) . ?
C7 H7 0.9300 . ?
C8 C9 1.415(11) . ?
C8 H8 0.9300 . ?
C9 C10 1.348(11) . ?
C9 H9 0.9300 . ?
C10 H10 0.9300 . ?
C11 C12 1.466(9) . ?
C12 C13 1.393(7) . ?
C12 C16 1.406(8) . ?
C13 C14 1.421(7) . ?
C13 H13 0.9300 . ?
C14 C14 1.481(11) 2_566 ?
C15 C20 1.415(9) . ?
C15 C16 1.425(8) . ?
C16 C17 1.424(8) . ?
C17 C18 1.364(9) . ?
C17 H17 0.9300 . ?
C18 C19 1.400(10) . ?
C18 H18 0.9300 . ?
C19 C20 1.373(10) . ?
C19 H19 0.9300 . ?
C20 H20 0.9300 . ?
C21 C22 1.501(8) . ?
C22 C23 1.363(8) . ?
C22 C26 1.415(8) . ?
C23 C24 1.422(8) . ?
C23 H23 0.9300 . ?
C24 C24 1.494(12) 2_575 ?
C25 C30 1.410(9) . ?
C25 C26 1.430(9) . ?
C26 C27 1.416(9) . ?
C27 C28 1.364(10) . ?
C27 H27 0.9300 . ?
C28 C29 1.408(11) . ?
C28 H28 0.9300 . ?
C29 C30 1.358(11) . ?
C29 H29 0.9300 . ?
C30 H30 0.9300 . ?
C31 O8 1.257(7) . ?
C31 O7 1.269(7) . ?
C31 C32 1.496(8) . ?
C32 H32A 0.9600 . ?
C32 H32B 0.9600 . ?
C32 H32C 0.9600 . ?
O9 H9A 0.8501 . ?
O9 H9B 0.8501 . ?
O10 H10A 0.8500 . ?
O10 H10B 0.8500 . ?

loop_
_geom_torsion_atom_site_label_1
_geom_torsion_atom_site_label_2
_geom_torsion_atom_site_label_3
_geom_torsion_atom_site_label_4
_geom_torsion
_geom_torsion_site_symmetry_1
_geom_torsion_site_symmetry_2
_geom_torsion_site_symmetry_3
_geom_torsion_site_symmetry_4
_geom_torsion_publ_flag
O3 Pr1 Na1 O1 65.7(3) . . . . ?
O7 Pr1 Na1 O1 -93.5(2) 2_565 . . . ?
O9 Pr1 Na1 O1 -24.5(4) . . . . ?
O2 Pr1 Na1 O1 -10.4(3) . . . . ?
O6 Pr1 Na1 O1 -162.9(2) . . . . ?
O8 Pr1 Na1 O1 142.0(3) . . . . ?
O5 Pr1 Na1 O1 133.8(3) . . . . ?
O7 Pr1 Na1 O1 -156.7(3) . . . . ?
C1 Pr1 Na1 O1 -3.1(3) . . . . ?
C21 Pr1 Na1 O1 166.3(3) . . . . ?
C31 Pr1 Na1 O1 171.0(3) . . . . ?
O3 Pr1 Na1 O10 72.8(4) . . . . ?
O7 Pr1 Na1 O10 -86.4(4) 2_565 . . . ?
O9 Pr1 Na1 O10 -17.4(5) . . . . ?
O1 Pr1 Na1 O10 7.2(4) . . . . ?
O2 Pr1 Na1 O10 -3.2(4) . . . . ?
O6 Pr1 Na1 O10 -155.8(4) . . . . ?
O8 Pr1 Na1 O10 149.1(4) . . . . ?
O5 Pr1 Na1 O10 140.9(4) . . . . ?
O7 Pr1 Na1 O10 -149.6(4) . . . . ?
C1 Pr1 Na1 O10 4.1(4) . . . . ?
C21 Pr1 Na1 O10 173.4(4) . . . . ?
C31 Pr1 Na1 O10 178.1(4) . . . . ?
O3 Pr1 Na1 O4 -124.6(2) . . . 2_665 ?
O7 Pr1 Na1 O4 76.17(19) 2_565 . . 2_665 ?
O9 Pr1 Na1 O4 145.2(3) . . . 2_665 ?
O1 Pr1 Na1 O4 169.7(3) . . . 2_665 ?
O2 Pr1 Na1 O4 159.3(2) . . . 2_665 ?
O6 Pr1 Na1 O4 6.8(2) . . . 2_665 ?
O8 Pr1 Na1 O4 -48.3(2) . . . 2_665 ?
O5 Pr1 Na1 O4 -56.5(2) . . . 2_665 ?
O7 Pr1 Na1 O4 12.98(18) . . . 2_665 ?
C1 Pr1 Na1 O4 166.6(2) . . . 2_665 ?
C21 Pr1 Na1 O4 -24.0(2) . . . 2_665 ?
C31 Pr1 Na1 O4 -19.3(2) . . . 2_665 ?
O3 Pr1 Na1 O8 -14.93(18) . . . 2_665 ?
O7 Pr1 Na1 O8 -174.14(17) 2_565 . . 2_665 ?
O9 Pr1 Na1 O8 -105.1(3) . . . 2_665 ?
O1 Pr1 Na1 O8 -80.6(3) . . . 2_665 ?
O2 Pr1 Na1 O8 -91.01(18) . . . 2_665 ?
O6 Pr1 Na1 O8 116.46(18) . . . 2_665 ?
O8 Pr1 Na1 O8 61.4(2) . . . 2_665 ?
O5 Pr1 Na1 O8 53.17(19) . . . 2_665 ?
O7 Pr1 Na1 O8 122.68(19) . . . 2_665 ?
C1 Pr1 Na1 O8 -83.70(19) . . . 2_665 ?
C21 Pr1 Na1 O8 85.7(2) . . . 2_665 ?
C31 Pr1 Na1 O8 90.4(2) . . . 2_665 ?
O3 Pr1 Na1 O6 152.48(17) . . . 2_565 ?
O7 Pr1 Na1 O6 -6.72(15) 2_565 . . 2_565 ?
O9 Pr1 Na1 O6 62.3(3) . . . 2_565 ?
O1 Pr1 Na1 O6 86.8(2) . . . 2_565 ?
O2 Pr1 Na1 O6 76.41(16) . . . 2_565 ?
O6 Pr1 Na1 O6 -76.12(18) . . . 2_565 ?
O8 Pr1 Na1 O6 -131.20(18) . . . 2_565 ?
O5 Pr1 Na1 O6 -139.41(16) . . . 2_565 ?
O7 Pr1 Na1 O6 -69.91(16) . . . 2_565 ?
C1 Pr1 Na1 O6 83.72(18) . . . 2_565 ?
C21 Pr1 Na1 O6 -106.91(19) . . . 2_565 ?
C31 Pr1 Na1 O6 -102.20(18) . . . 2_565 ?
O3 Pr1 Na1 O7 -137.61(18) . . . . ?
O7 Pr1 Na1 O7 63.19(19) 2_565 . . . ?
O9 Pr1 Na1 O7 132.2(3) . . . . ?
O1 Pr1 Na1 O7 156.7(3) . . . . ?
O2 Pr1 Na1 O7 146.31(17) . . . . ?
O6 Pr1 Na1 O7 -6.22(19) . . . . ?
O8 Pr1 Na1 O7 -61.30(18) . . . . ?
O5 Pr1 Na1 O7 -69.50(18) . . . . ?
C1 Pr1 Na1 O7 153.6(2) . . . . ?
C21 Pr1 Na1 O7 -37.0(2) . . . . ?
C31 Pr1 Na1 O7 -32.30(18) . . . . ?
O3 Pr1 Na1 C11 -101.3(2) . . . 2_665 ?
O7 Pr1 Na1 C11 99.50(19) 2_565 . . 2_665 ?
O9 Pr1 Na1 C11 168.5(3) . . . 2_665 ?
O1 Pr1 Na1 C11 -167.0(3) . . . 2_665 ?
O2 Pr1 Na1 C11 -177.4(2) . . . 2_665 ?
O6 Pr1 Na1 C11 30.1(2) . . . 2_665 ?
O8 Pr1 Na1 C11 -25.0(2) . . . 2_665 ?
O5 Pr1 Na1 C11 -33.2(2) . . . 2_665 ?
O7 Pr1 Na1 C11 36.32(19) . . . 2_665 ?
C1 Pr1 Na1 C11 -170.1(2) . . . 2_665 ?
C21 Pr1 Na1 C11 -0.7(2) . . . 2_665 ?
C31 Pr1 Na1 C11 4.0(2) . . . 2_665 ?
O10 Na1 O1 C1 -8.8(10) . . . . ?
O4 Na1 O1 C1 148.4(8) 2_665 . . . ?
O8 Na1 O1 C1 -94.2(9) 2_665 . . . ?
O6 Na1 O1 C1 82.6(9) 2_565 . . . ?
O7 Na1 O1 C1 151.7(9) . . . . ?
C11 Na1 O1 C1 -164.8(8) 2_665 . . . ?
Pr1 Na1 O1 C1 167.4(10) . . . . ?
O10 Na1 O1 Pr1 -176.2(2) . . . . ?
O4 Na1 O1 Pr1 -19.0(6) 2_665 . . . ?
O8 Na1 O1 Pr1 98.4(2) 2_665 . . . ?
O6 Na1 O1 Pr1 -84.8(2) 2_565 . . . ?
O7 Na1 O1 Pr1 -15.72(18) . . . . ?
C11 Na1 O1 Pr1 27.8(6) 2_665 . . . ?
O3 Pr1 O1 C1 75.0(4) . . . . ?
O7 Pr1 O1 C1 -89.8(4) 2_565 . . . ?
O9 Pr1 O1 C1 -6.0(4) . . . . ?
O2 Pr1 O1 C1 -7.3(3) . . . . ?
O6 Pr1 O1 C1 -144.0(4) . . . . ?
O8 Pr1 O1 C1 153.8(4) . . . . ?
O5 Pr1 O1 C1 110.0(4) . . . . ?
O7 Pr1 O1 C1 -157.0(4) . . . . ?
C21 Pr1 O1 C1 158.5(4) . . . . ?
C31 Pr1 O1 C1 178.7(4) . . . . ?
O3 Pr1 O1 Na1 -110.9(2) . . . . ?
O7 Pr1 O1 Na1 84.3(2) 2_565 . . . ?
O9 Pr1 O1 Na1 168.17(19) . . . . ?
O2 Pr1 O1 Na1 166.8(3) . . . . ?
O6 Pr1 O1 Na1 30.2(4) . . . . ?
O8 Pr1 O1 Na1 -32.1(2) . . . . ?
O5 Pr1 O1 Na1 -75.9(3) . . . . ?
O7 Pr1 O1 Na1 17.1(2) . . . . ?
C1 Pr1 O1 Na1 174.1(5) . . . . ?
C21 Pr1 O1 Na1 -27.3(5) . . . . ?
C31 Pr1 O1 Na1 -7.2(2) . . . . ?
O3 Pr1 O2 C1 -77.3(4) . . . . ?
O7 Pr1 O2 C1 99.7(4) 2_565 . . . ?
O9 Pr1 O2 C1 -171.6(4) . . . . ?
O1 Pr1 O2 C1 7.3(3) . . . . ?
O6 Pr1 O2 C1 150.7(3) . . . . ?
O8 Pr1 O2 C1 -18.8(5) . . . . ?
O5 Pr1 O2 C1 -125.7(4) . . . . ?
O7 Pr1 O2 C1 41.2(4) . . . . ?
C21 Pr1 O2 C1 -160.4(4) . . . . ?
C31 Pr1 O2 C1 15.5(5) . . . . ?
O7 Pr1 O3 C11 -139.9(11) 2_565 . . . ?
O9 Pr1 O3 C11 -56.4(12) . . . . ?
O1 Pr1 O3 C11 174.9(12) . . . . ?
O2 Pr1 O3 C11 -131.9(12) . . . . ?
O6 Pr1 O3 C11 17.1(12) . . . . ?
O8 Pr1 O3 C11 88.0(12) . . . . ?
O5 Pr1 O3 C11 15.1(11) . . . . ?
O7 Pr1 O3 C11 112.0(11) . . . . ?
C1 Pr1 O3 C11 -158.6(12) . . . . ?
C21 Pr1 O3 C11 19.5(12) . . . . ?
C31 Pr1 O3 C11 95.0(12) . . . . ?
O3 Pr1 O5 C21 169.8(4) . . . . ?
O7 Pr1 O5 C21 -21.2(4) 2_565 . . . ?
O9 Pr1 O5 C21 -94.0(4) . . . . ?
O1 Pr1 O5 C21 134.2(4) . . . . ?
O2 Pr1 O5 C21 -141.1(3) . . . . ?
O6 Pr1 O5 C21 -8.0(3) . . . . ?
O8 Pr1 O5 C21 87.2(4) . . . . ?
O7 Pr1 O5 C21 50.7(4) . . . . ?
C1 Pr1 O5 C21 -179.7(4) . . . . ?
C31 Pr1 O5 C21 65.8(4) . . . . ?
O3 Pr1 O6 C21 5.4(4) . . . . ?
O7 Pr1 O6 C21 176.9(4) 2_565 . . . ?
O9 Pr1 O6 C21 86.6(4) . . . . ?
O1 Pr1 O6 C21 -126.5(4) . . . . ?
O2 Pr1 O6 C21 124.2(4) . . . . ?
O8 Pr1 O6 C21 -63.6(4) . . . . ?
O5 Pr1 O6 C21 8.0(3) . . . . ?
O7 Pr1 O6 C21 -113.5(4) . . . . ?
C1 Pr1 O6 C21 171.5(5) . . . . ?
C31 Pr1 O6 C21 -87.5(4) . . . . ?
O3 Pr1 O6 Na1 -151.14(17) . . . 2_565 ?
O7 Pr1 O6 Na1 20.31(16) 2_565 . . 2_565 ?
O9 Pr1 O6 Na1 -70.01(19) . . . 2_565 ?
O1 Pr1 O6 Na1 77.0(4) . . . 2_565 ?
O2 Pr1 O6 Na1 -32.3(3) . . . 2_565 ?
O8 Pr1 O6 Na1 139.9(2) . . . 2_565 ?
O5 Pr1 O6 Na1 -148.6(3) . . . 2_565 ?
O7 Pr1 O6 Na1 89.91(18) . . . 2_565 ?
C1 Pr1 O6 Na1 15.0(6) . . . 2_565 ?
C21 Pr1 O6 Na1 -156.6(5) . . . 2_565 ?
C31 Pr1 O6 Na1 115.9(2) . . . 2_565 ?
Pr1 O2 C1 O1 -13.5(6) . . . . ?
Pr1 O2 C1 C2 166.7(5) . . . . ?
Na1 O1 C1 O2 -155.1(7) . . . . ?
Pr1 O1 C1 O2 13.5(6) . . . . ?
Na1 O1 C1 C2 24.7(12) . . . . ?
Pr1 O1 C1 C2 -166.7(5) . . . . ?
Na1 O1 C1 Pr1 -168.6(9) . . . . ?
O3 Pr1 C1 O2 95.2(4) . . . . ?
O7 Pr1 C1 O2 -78.0(4) 2_565 . . . ?
O9 Pr1 C1 O2 8.3(4) . . . . ?
O1 Pr1 C1 O2 -166.9(6) . . . . ?
O6 Pr1 C1 O2 -72.8(7) . . . . ?
O8 Pr1 C1 O2 165.6(4) . . . . ?
O5 Pr1 C1 O2 84.6(5) . . . . ?
O7 Pr1 C1 O2 -144.5(4) . . . . ?
C31 Pr1 C1 O2 -168.3(4) . . . . ?
O3 Pr1 C1 O1 -97.9(4) . . . . ?
O7 Pr1 C1 O1 88.9(4) 2_565 . . . ?
O9 Pr1 C1 O1 175.2(3) . . . . ?
O2 Pr1 C1 O1 166.9(6) . . . . ?
O6 Pr1 C1 O1 94.1(6) . . . . ?
O8 Pr1 C1 O1 -27.5(4) . . . . ?
O5 Pr1 C1 O1 -108.5(4) . . . . ?
O7 Pr1 C1 O1 22.4(4) . . . . ?
C31 Pr1 C1 O1 -1.4(4) . . . . ?
O3 Pr1 C1 C2 -4(2) . . . . ?
O7 Pr1 C1 C2 -177(2) 2_565 . . . ?
O9 Pr1 C1 C2 -91(2) . . . . ?
O1 Pr1 C1 C2 94(2) . . . . ?
O2 Pr1 C1 C2 -99(2) . . . . ?
O6 Pr1 C1 C2 -171.9(18) . . . . ?
O8 Pr1 C1 C2 66(2) . . . . ?
O5 Pr1 C1 C2 -15(2) . . . . ?
O7 Pr1 C1 C2 116(2) . . . . ?
C31 Pr1 C1 C2 93(2) . . . . ?
O2 C1 C2 C3 139.9(6) . . . . ?
O1 C1 C2 C3 -39.9(8) . . . . ?
Pr1 C1 C2 C3 -127.5(19) . . . . ?
O2 C1 C2 C6 -41.0(9) . . . . ?
O1 C1 C2 C6 139.2(6) . . . . ?
Pr1 C1 C2 C6 52(2) . . . . ?
C6 C2 C3 C4 3.8(9) . . . . ?
C1 C2 C3 C4 -177.1(6) . . . . ?
C5 N1 C4 C3 -4.4(10) . . . . ?
C5 N1 C4 C4 177.4(7) . . . 2_655 ?
C2 C3 C4 N1 1.0(10) . . . . ?
C2 C3 C4 C4 179.2(7) . . . 2_655 ?
C4 N1 C5 C10 -175.5(7) . . . . ?
C4 N1 C5 C6 3.1(10) . . . . ?
C3 C2 C6 C7 172.7(6) . . . . ?
C1 C2 C6 C7 -6.4(10) . . . . ?
C3 C2 C6 C5 -4.8(9) . . . . ?
C1 C2 C6 C5 176.1(6) . . . . ?
N1 C5 C6 C2 1.4(10) . . . . ?
C10 C5 C6 C2 180.0(6) . . . . ?
N1 C5 C6 C7 -176.2(6) . . . . ?
C10 C5 C6 C7 2.4(10) . . . . ?
C2 C6 C7 C8 -179.0(7) . . . . ?
C5 C6 C7 C8 -1.5(10) . . . . ?
C6 C7 C8 C9 -0.4(12) . . . . ?
C7 C8 C9 C10 1.6(14) . . . . ?
C8 C9 C10 C5 -0.7(13) . . . . ?
N1 C5 C10 C9 177.4(8) . . . . ?
C6 C5 C10 C9 -1.2(12) . . . . ?
Na1 O4 C11 O3 31.4(8) 2_665 . . . ?
Na1 O4 C11 C12 -147.3(4) 2_665 . . . ?
Pr1 O3 C11 O4 -109.3(11) . . . . ?
Pr1 O3 C11 C12 69.4(13) . . . . ?
Pr1 O3 C11 Na1 -87.2(11) . . . 2_665 ?
O4 C11 C12 C13 129.5(7) . . . . ?
O3 C11 C12 C13 -49.2(8) . . . . ?
Na1 C11 C12 C13 75.4(9) 2_665 . . . ?
O4 C11 C12 C16 -48.4(10) . . . . ?
O3 C11 C12 C16 132.8(6) . . . . ?
Na1 C11 C12 C16 -102.5(9) 2_665 . . . ?
C16 C12 C13 C14 -1.4(9) . . . . ?
C11 C12 C13 C14 -179.6(6) . . . . ?
C15 N2 C14 C13 -4.4(10) . . . . ?
C15 N2 C14 C14 176.8(7) . . . 2_566 ?
C12 C13 C14 N2 5.5(10) . . . . ?
C12 C13 C14 C14 -175.8(7) . . . 2_566 ?
C14 N2 C15 C20 179.8(6) . . . . ?
C14 N2 C15 C16 -0.5(9) . . . . ?
C13 C12 C16 C17 178.0(6) . . . . ?
C11 C12 C16 C17 -4.1(10) . . . . ?
C13 C12 C16 C15 -3.1(9) . . . . ?
C11 C12 C16 C15 174.8(6) . . . . ?
N2 C15 C16 C12 4.3(9) . . . . ?
C20 C15 C16 C12 -176.0(6) . . . . ?
N2 C15 C16 C17 -176.7(6) . . . . ?
C20 C15 C16 C17 2.9(9) . . . . ?
C12 C16 C17 C18 176.7(7) . . . . ?
C15 C16 C17 C18 -2.3(10) . . . . ?
C16 C17 C18 C19 -1.3(11) . . . . ?
C17 C18 C19 C20 4.2(12) . . . . ?
C18 C19 C20 C15 -3.5(12) . . . . ?
N2 C15 C20 C19 179.5(7) . . . . ?
C16 C15 C20 C19 -0.1(10) . . . . ?
Pr1 O5 C21 O6 14.8(6) . . . . ?
Pr1 O5 C21 C22 -159.8(5) . . . . ?
Pr1 O6 C21 O5 -15.1(6) . . . . ?
Na1 O6 C21 O5 119.6(7) 2_565 . . . ?
Pr1 O6 C21 C22 159.5(5) . . . . ?
Na1 O6 C21 C22 -65.8(10) 2_565 . . . ?
Na1 O6 C21 Pr1 134.7(8) 2_565 . . . ?
O3 Pr1 C21 O5 -9.9(4) . . . . ?
O7 Pr1 C21 O5 162.5(3) 2_565 . . . ?
O9 Pr1 C21 O5 78.7(4) . . . . ?
O1 Pr1 C21 O5 -88.7(5) . . . . ?
O2 Pr1 C21 O5 67.5(5) . . . . ?
O6 Pr1 C21 O5 165.6(6) . . . . ?
O8 Pr1 C21 O5 -83.7(4) . . . . ?
O7 Pr1 C21 O5 -131.3(4) . . . . ?
C31 Pr1 C21 O5 -109.5(4) . . . . ?
O3 Pr1 C21 O6 -175.5(4) . . . . ?
O7 Pr1 C21 O6 -3.1(4) 2_565 . . . ?
O9 Pr1 C21 O6 -86.9(4) . . . . ?
O1 Pr1 C21 O6 105.7(5) . . . . ?
O2 Pr1 C21 O6 -98.2(5) . . . . ?
O8 Pr1 C21 O6 110.7(4) . . . . ?
O5 Pr1 C21 O6 -165.6(6) . . . . ?
O7 Pr1 C21 O6 63.1(4) . . . . ?
C31 Pr1 C21 O6 84.9(4) . . . . ?
O3 Pr1 C21 C22 90.5(14) . . . . ?
O7 Pr1 C21 C22 -97.1(14) 2_565 . . . ?
O9 Pr1 C21 C22 179.1(14) . . . . ?
O1 Pr1 C21 C22 11.7(16) . . . . ?
O2 Pr1 C21 C22 167.8(12) . . . . ?
O6 Pr1 C21 C22 -94.0(14) . . . . ?
O8 Pr1 C21 C22 16.7(13) . . . . ?
O5 Pr1 C21 C22 100.4(15) . . . . ?
O7 Pr1 C21 C22 -30.9(14) . . . . ?
C31 Pr1 C21 C22 -9.1(14) . . . . ?
O5 C21 C22 C23 128.2(6) . . . . ?
O6 C21 C22 C23 -46.6(8) . . . . ?
Pr1 C21 C22 C23 37.4(17) . . . . ?
O5 C21 C22 C26 -46.7(9) . . . . ?
O6 C21 C22 C26 138.5(6) . . . . ?
Pr1 C21 C22 C26 -137.5(12) . . . . ?
C26 C22 C23 C24 1.9(10) . . . . ?
C21 C22 C23 C24 -173.2(6) . . . . ?
C25 N3 C24 C23 1.9(10) . . . . ?
C25 N3 C24 C24 -178.0(7) . . . 2_575 ?
C22 C23 C24 N3 -3.7(10) . . . . ?
C22 C23 C24 C24 176.1(7) . . . 2_575 ?
C24 N3 C25 C30 -179.1(7) . . . . ?
C24 N3 C25 C26 1.7(10) . . . . ?
C23 C22 C26 C27 179.5(7) . . . . ?
C21 C22 C26 C27 -5.7(10) . . . . ?
C23 C22 C26 C25 1.4(9) . . . . ?
C21 C22 C26 C25 176.1(6) . . . . ?
N3 C25 C26 C22 -3.3(10) . . . . ?
C30 C25 C26 C22 177.5(6) . . . . ?
N3 C25 C26 C27 178.4(7) . . . . ?
C30 C25 C26 C27 -0.7(10) . . . . ?
C22 C26 C27 C28 -177.6(7) . . . . ?
C25 C26 C27 C28 0.5(11) . . . . ?
C26 C27 C28 C29 -0.5(13) . . . . ?
C27 C28 C29 C30 0.7(14) . . . . ?
C28 C29 C30 C25 -1.0(13) . . . . ?
N3 C25 C30 C29 -178.2(8) . . . . ?
C26 C25 C30 C29 1.0(12) . . . . ?
O3 Pr1 C31 O8 -16.6(4) . . . . ?
O7 Pr1 C31 O8 -179.0(4) 2_565 . . . ?
O9 Pr1 C31 O8 95.2(5) . . . . ?
O1 Pr1 C31 O8 -91.9(4) . . . . ?
O2 Pr1 C31 O8 -98.5(4) . . . . ?
O6 Pr1 C31 O8 106.3(4) . . . . ?
O5 Pr1 C31 O8 55.3(4) . . . . ?
O7 Pr1 C31 O8 -160.9(6) . . . . ?
C1 Pr1 C31 O8 -91.3(4) . . . . ?
C21 Pr1 C31 O8 79.5(4) . . . . ?
O3 Pr1 C31 O7 144.3(3) . . . . ?
O7 Pr1 C31 O7 -18.2(4) 2_565 . . . ?
O9 Pr1 C31 O7 -104.0(4) . . . . ?
O1 Pr1 C31 O7 68.9(3) . . . . ?
O2 Pr1 C31 O7 62.4(4) . . . . ?
O6 Pr1 C31 O7 -92.8(3) . . . . ?
O8 Pr1 C31 O7 160.9(6) . . . . ?
O5 Pr1 C31 O7 -143.8(3) . . . . ?
C1 Pr1 C31 O7 69.5(4) . . . . ?
C21 Pr1 C31 O7 -119.6(4) . . . . ?
O3 Pr1 C31 C32 -106.3(14) . . . . ?
O7 Pr1 C31 C32 91.3(14) 2_565 . . . ?
O9 Pr1 C31 C32 5.5(16) . . . . ?
O1 Pr1 C31 C32 178.4(14) . . . . ?
O2 Pr1 C31 C32 171.9(13) . . . . ?
O6 Pr1 C31 C32 16.6(14) . . . . ?
O8 Pr1 C31 C32 -89.7(15) . . . . ?
O5 Pr1 C31 C32 -34.3(14) . . . . ?
O7 Pr1 C31 C32 109.5(15) . . . . ?
C1 Pr1 C31 C32 179.0(14) . . . . ?
C21 Pr1 C31 C32 -10.1(14) . . . . ?
O8 C31 O7 Pr1 161.1(5) . . . 2_565 ?
C32 C31 O7 Pr1 -17.6(11) . . . 2_565 ?
Pr1 C31 O7 Pr1 142.5(7) . . . 2_565 ?
O8 C31 O7 Pr1 18.5(6) . . . . ?
C32 C31 O7 Pr1 -160.1(5) . . . . ?
O8 C31 O7 Na1 -74.4(6) . . . . ?
C32 C31 O7 Na1 106.9(5) . . . . ?
Pr1 C31 O7 Na1 -92.97(15) . . . . ?
O3 Pr1 O7 C31 -42.1(4) . . . . ?
O7 Pr1 O7 C31 160.2(4) 2_565 . . . ?
O9 Pr1 O7 C31 116.8(4) . . . . ?
O1 Pr1 O7 C31 -106.3(4) . . . . ?
O2 Pr1 O7 C31 -133.3(3) . . . . ?
O6 Pr1 O7 C31 80.3(3) . . . . ?
O8 Pr1 O7 C31 -10.4(3) . . . . ?
O5 Pr1 O7 C31 37.3(4) . . . . ?
C1 Pr1 O7 C31 -116.3(3) . . . . ?
C21 Pr1 O7 C31 56.8(3) . . . . ?
O3 Pr1 O7 Pr1 157.67(17) . . . 2_565 ?
O7 Pr1 O7 Pr1 0.0 2_565 . . 2_565 ?
O9 Pr1 O7 Pr1 -43.4(3) . . . 2_565 ?
O1 Pr1 O7 Pr1 93.46(19) . . . 2_565 ?
O2 Pr1 O7 Pr1 66.5(2) . . . 2_565 ?
O6 Pr1 O7 Pr1 -79.94(18) . . . 2_565 ?
O8 Pr1 O7 Pr1 -170.7(3) . . . 2_565 ?
O5 Pr1 O7 Pr1 -122.98(17) . . . 2_565 ?
C1 Pr1 O7 Pr1 83.47(19) . . . 2_565 ?
C21 Pr1 O7 Pr1 -103.41(19) . . . 2_565 ?
C31 Pr1 O7 Pr1 -160.2(4) . . . 2_565 ?
O3 Pr1 O7 Na1 52.2(2) . . . . ?
O7 Pr1 O7 Na1 -105.5(2) 2_565 . . . ?
O9 Pr1 O7 Na1 -148.9(2) . . . . ?
O1 Pr1 O7 Na1 -12.02(14) . . . . ?
O2 Pr1 O7 Na1 -39.01(19) . . . . ?
O6 Pr1 O7 Na1 174.58(16) . . . . ?
O8 Pr1 O7 Na1 83.8(2) . . . . ?
O5 Pr1 O7 Na1 131.54(14) . . . . ?
C1 Pr1 O7 Na1 -22.01(17) . . . . ?
C21 Pr1 O7 Na1 151.11(16) . . . . ?
C31 Pr1 O7 Na1 94.3(3) . . . . ?
O1 Na1 O7 C31 105.0(3) . . . . ?
O10 Na1 O7 C31 -129.2(6) . . . . ?
O4 Na1 O7 C31 -76.6(3) 2_665 . . . ?
O8 Na1 O7 C31 26.6(4) 2_665 . . . ?
O6 Na1 O7 C31 -172.4(4) 2_565 . . . ?
C11 Na1 O7 C31 -58.9(3) 2_665 . . . ?
Pr1 Na1 O7 C31 91.5(3) . . . . ?
O1 Na1 O7 Pr1 -100.67(18) . . . 2_565 ?
O10 Na1 O7 Pr1 25.1(6) . . . 2_565 ?
O4 Na1 O7 Pr1 77.69(17) 2_665 . . 2_565 ?
O8 Na1 O7 Pr1 -179.11(16) 2_665 . . 2_565 ?
O6 Na1 O7 Pr1 -18.07(15) 2_565 . . 2_565 ?
C11 Na1 O7 Pr1 95.47(17) 2_665 . . 2_565 ?
Pr1 Na1 O7 Pr1 -114.16(17) . . . 2_565 ?
O1 Na1 O7 Pr1 13.49(16) . . . . ?
O10 Na1 O7 Pr1 139.3(6) . . . . ?
O4 Na1 O7 Pr1 -168.15(16) 2_665 . . . ?
O8 Na1 O7 Pr1 -64.95(18) 2_665 . . . ?
O6 Na1 O7 Pr1 96.09(15) 2_565 . . . ?
C11 Na1 O7 Pr1 -150.38(16) 2_665 . . . ?
O7 C31 O8 Pr1 -19.6(6) . . . . ?
C32 C31 O8 Pr1 159.1(5) . . . . ?
O7 C31 O8 Na1 146.3(6) . . . 2_665 ?
C32 C31 O8 Na1 -35.1(12) . . . 2_665 ?
Pr1 C31 O8 Na1 165.8(9) . . . 2_665 ?
O3 Pr1 O8 C31 163.4(4) . . . . ?
O7 Pr1 O8 C31 1.1(5) 2_565 . . . ?
O9 Pr1 O8 C31 -121.7(4) . . . . ?
O1 Pr1 O8 C31 85.3(4) . . . . ?
O2 Pr1 O8 C31 105.5(4) . . . . ?
O6 Pr1 O8 C31 -68.4(4) . . . . ?
O5 Pr1 O8 C31 -119.8(4) . . . . ?
O7 Pr1 O8 C31 10.6(3) . . . . ?
C1 Pr1 O8 C31 97.0(4) . . . . ?
C21 Pr1 O8 C31 -92.7(4) . . . . ?
O3 Pr1 O8 Na1 -8.1(2) . . . 2_665 ?
O7 Pr1 O8 Na1 -170.45(19) 2_565 . . 2_665 ?
O9 Pr1 O8 Na1 66.7(4) . . . 2_665 ?
O1 Pr1 O8 Na1 -86.3(2) . . . 2_665 ?
O2 Pr1 O8 Na1 -66.0(3) . . . 2_665 ?
O6 Pr1 O8 Na1 120.0(2) . . . 2_665 ?
O5 Pr1 O8 Na1 68.7(2) . . . 2_665 ?
O7 Pr1 O8 Na1 -160.9(3) . . . 2_665 ?
C1 Pr1 O8 Na1 -74.5(2) . . . 2_665 ?
C21 Pr1 O8 Na1 95.8(2) . . . 2_665 ?
C31 Pr1 O8 Na1 -171.5(6) . . . 2_665 ?
